data_4509962
loop_
_publ_author_name
'Long, Sihui'
'Zhou, Panpan'
'Parkin, Sean'
'Li, Tonglei'

_publ_section_title
;
 From Competition to Commensuration by Two Major Hydrogen-Bonding Motifs
;
_journal_issue 1
_journal_name_full 'Crystal Growth &amp; Design'
_journal_page_first 27
_journal_paper_doi 10.1021/cg401532j
_journal_volume 14
_journal_year 2014
_chemical_formula_moiety 'C14 H14 N2 O2'
_chemical_formula_sum 'C14 H14 N2 O2'
_chemical_formula_weight 242.27
_chemical_name_systematic
; 
 ? 
;
_space_group_IT_number 61
_space_group_name_Hall '-P 2ac 2ab'
_symmetry_cell_setting orthorhombic
_symmetry_space_group_name_Hall '-P 2ac 2ab'
_symmetry_space_group_name_H-M 'P b c a'
_atom_sites_solution_hydrogens geom
_atom_sites_solution_primary direct
_atom_sites_solution_secondary difmap
_audit_creation_method SHELXL-97
_cell_angle_alpha 90.00
_cell_angle_beta 90.00
_cell_angle_gamma 90.00
_cell_formula_units_Z 16
_cell_length_a 9.283(1)
_cell_length_b 14.248(2)
_cell_length_c 37.628(4)
_cell_measurement_reflns_used 6367
_cell_measurement_temperature 90.0(2)
_cell_measurement_theta_max 27.48
_cell_measurement_theta_min 1.00
_cell_volume 4976.8(10)
_computing_cell_refinement 'DENZO-SMN (Nonius, 1997)'
_computing_data_collection 'COLLECT (Nonius, 1997)'
_computing_data_reduction 'DENZO-SMN (Nonius, 1997)'
_computing_molecular_graphics 'XP in SHELXTL (Bruker, 1995)'
_computing_publication_material 'SHELX-97 and local procedures'
_computing_structure_refinement 'SHELXL-97 (Sheldrick, 1997)'
_computing_structure_solution 'SHELXS-97 (Sheldrick, 1990)'
_diffrn_ambient_temperature 90.0(2)
_diffrn_detector_area_resol_mean 18
_diffrn_measured_fraction_theta_full 0.999
_diffrn_measured_fraction_theta_max 0.999
_diffrn_measurement_device_type 'Nonius KappaCCD diffractometer'
_diffrn_measurement_method '\w scans at fixed \c = 55\%'
_diffrn_radiation_monochromator graphite
_diffrn_radiation_source 'fine-focus sealed tube'
_diffrn_radiation_type MoK\a
_diffrn_radiation_wavelength 0.71073
_diffrn_reflns_av_R_equivalents 0.0346
_diffrn_reflns_av_sigmaI/netI 0.0456
_diffrn_reflns_limit_h_max 12
_diffrn_reflns_limit_h_min -12
_diffrn_reflns_limit_k_max 18
_diffrn_reflns_limit_k_min -18
_diffrn_reflns_limit_l_max 48
_diffrn_reflns_limit_l_min -48
_diffrn_reflns_number 10732
_diffrn_reflns_theta_full 27.48
_diffrn_reflns_theta_max 27.48
_diffrn_reflns_theta_min 1.08
_exptl_absorpt_coefficient_mu 0.088
_exptl_absorpt_correction_T_max 0.9826
_exptl_absorpt_correction_T_min 0.9573
_exptl_absorpt_correction_type multi-scan
_exptl_absorpt_process_details 'Scalepack (Otwinowski & Minor, 1997)'
_exptl_crystal_colour colorless
_exptl_crystal_density_diffrn 1.293
_exptl_crystal_density_method 'not measured'
_exptl_crystal_description block
_exptl_crystal_F_000 2048
_exptl_crystal_size_max 0.50
_exptl_crystal_size_mid 0.20
_exptl_crystal_size_min 0.20
_refine_diff_density_max 0.280
_refine_diff_density_min -0.216
_refine_diff_density_rms 0.051
_refine_ls_extinction_method none
_refine_ls_goodness_of_fit_ref 1.034
_refine_ls_hydrogen_treatment constr
_refine_ls_matrix_type full
_refine_ls_number_parameters 329
_refine_ls_number_reflns 5699
_refine_ls_number_restraints 0
_refine_ls_restrained_S_all 1.034
_refine_ls_R_factor_all 0.0778
_refine_ls_R_factor_gt 0.0423
_refine_ls_shift/su_max 0.000
_refine_ls_shift/su_mean 0.000
_refine_ls_structure_factor_coef Fsqd
_refine_ls_weighting_details 'calc w=1/[\s^2^(Fo^2^)+(0.0731P)^2^+0.0000P] where P=(Fo^2^+2Fc^2^)/3'
_refine_ls_weighting_scheme calc
_refine_ls_wR_factor_gt 0.1062
_refine_ls_wR_factor_ref 0.1262
_reflns_number_gt 3795
_reflns_number_total 5699
_reflns_threshold_expression >2\s(I)
_cod_data_source_file cg401532j_si_003.cif
_cod_data_source_block k06339
_cod_database_code 4509962

loop_
_symmetry_equiv_pos_as_xyz
'x, y, z'
'-x+1/2, -y, z+1/2'
'-x, y+1/2, -z+1/2'
'x+1/2, -y+1/2, -z'
'-x, -y, -z'
'x-1/2, y, -z-1/2'
'x, -y-1/2, z-1/2'
'-x-1/2, y-1/2, z'

loop_
_atom_site_label
_atom_site_type_symbol
_atom_site_fract_x
_atom_site_fract_y
_atom_site_fract_z
_atom_site_U_iso_or_equiv
_atom_site_adp_type
_atom_site_occupancy
_atom_site_symmetry_multiplicity
_atom_site_calc_flag
_atom_site_refinement_flags
N1A N 0.27311(14) -0.05421(8) 0.04353(3) 0.0225(3) Uani 1 1 d .
C2A C 0.21902(16) 0.03369(10) 0.04298(4) 0.0198(3) Uani 1 1 d .
C3A C 0.31220(16) 0.11204(10) 0.03990(4) 0.0211(3) Uani 1 1 d .
C4A C 0.45956(16) 0.09683(10) 0.04146(4) 0.0248(4) Uani 1 1 d .
H4A H 0.5238 0.1487 0.0408 0.030 Uiso 1 1 calc R
C5A C 0.51379(17) 0.00641(11) 0.04396(4) 0.0266(4) Uani 1 1 d .
H5A H 0.6144 -0.0048 0.0458 0.032 Uiso 1 1 calc R
C6A C 0.41747(17) -0.06602(11) 0.04361(4) 0.0251(4) Uani 1 1 d .
H6A H 0.4541 -0.1283 0.0434 0.030 Uiso 1 1 calc R
N7A N 0.07146(13) 0.04333(8) 0.04551(3) 0.0206(3) Uani 1 1 d .
C8A C 0.00953(16) 0.12306(10) 0.06311(4) 0.0211(3) Uani 1 1 d .
C9A C -0.11351(16) 0.16412(11) 0.04886(4) 0.0243(3) Uani 1 1 d .
H9A H -0.1526 0.1412 0.0272 0.029 Uiso 1 1 calc R
C10A C -0.17897(17) 0.23841(11) 0.06620(4) 0.0267(4) Uani 1 1 d .
H10A H -0.2633 0.2662 0.0565 0.032 Uiso 1 1 calc R
C11A C -0.12146(17) 0.27255(11) 0.09782(4) 0.0262(4) Uani 1 1 d .
H11A H -0.1659 0.3239 0.1096 0.031 Uiso 1 1 calc R
C12A C 0.00018(16) 0.23162(11) 0.11199(4) 0.0252(4) Uani 1 1 d .
H12A H 0.0396 0.2550 0.1335 0.030 Uiso 1 1 calc R
C13A C 0.06558(16) 0.15620(10) 0.09490(4) 0.0232(3) Uani 1 1 d .
H13A H 0.1484 0.1275 0.1050 0.028 Uiso 1 1 calc R
C14A C -0.02053(17) -0.04114(10) 0.04659(4) 0.0249(4) Uani 1 1 d .
H14A H 0.0212 -0.0900 0.0310 0.030 Uiso 1 1 calc R
H14B H -0.1174 -0.0253 0.0374 0.030 Uiso 1 1 calc R
C15A C 0.26035(16) 0.20902(10) 0.03227(4) 0.0225(3) Uani 1 1 d .
O16A O 0.33022(11) 0.27200(7) 0.05157(3) 0.0281(3) Uani 1 1 d .
H16A H 0.3006 0.3260 0.0464 0.042 Uiso 1 1 calc R
O17A O 0.16902(11) 0.22769(7) 0.01022(3) 0.0260(3) Uani 1 1 d .
C18A C -0.03443(18) -0.07972(11) 0.08415(4) 0.0315(4) Uani 1 1 d .
H18A H 0.0617 -0.0891 0.0943 0.047 Uiso 1 1 calc R
H18B H -0.0857 -0.1398 0.0835 0.047 Uiso 1 1 calc R
H18C H -0.0883 -0.0351 0.0989 0.047 Uiso 1 1 calc R
N1B N 0.19775(14) -0.21539(9) 0.18700(3) 0.0278(3) Uani 1 1 d .
C2B C 0.25895(17) -0.13026(10) 0.19111(4) 0.0223(3) Uani 1 1 d .
C3B C 0.17833(16) -0.04748(10) 0.18660(4) 0.0224(3) Uani 1 1 d .
C4B C 0.03661(17) -0.05533(11) 0.17549(4) 0.0271(4) Uani 1 1 d .
H4B H -0.0180 -0.0004 0.1706 0.033 Uiso 1 1 calc R
C5B C -0.02574(18) -0.14302(12) 0.17154(4) 0.0320(4) Uani 1 1 d .
H5B H -0.1234 -0.1494 0.1644 0.038 Uiso 1 1 calc R
C6B C 0.05757(19) -0.22036(12) 0.17831(4) 0.0313(4) Uani 1 1 d .
H6B H 0.0140 -0.2806 0.1768 0.038 Uiso 1 1 calc R
N7B N 0.40481(13) -0.13077(8) 0.19981(3) 0.0240(3) Uani 1 1 d .
C8B C 0.49916(16) -0.06083(10) 0.18665(4) 0.0231(3) Uani 1 1 d .
C9B C 0.48605(17) -0.02943(10) 0.15165(4) 0.0252(4) Uani 1 1 d .
H9B H 0.4133 -0.0549 0.1367 0.030 Uiso 1 1 calc R
C10B C 0.57822(18) 0.03856(11) 0.13854(4) 0.0289(4) Uani 1 1 d .
H10B H 0.5670 0.0602 0.1148 0.035 Uiso 1 1 calc R
C11B C 0.68652(17) 0.07547(12) 0.15955(4) 0.0311(4) Uani 1 1 d .
H11B H 0.7500 0.1218 0.1504 0.037 Uiso 1 1 calc R
C12B C 0.70079(17) 0.04369(11) 0.19415(4) 0.0301(4) Uani 1 1 d .
H12B H 0.7750 0.0684 0.2088 0.036 Uiso 1 1 calc R
C13B C 0.60837(17) -0.02345(11) 0.20763(4) 0.0268(4) Uani 1 1 d .
H13B H 0.6195 -0.0443 0.2315 0.032 Uiso 1 1 calc R
C14B C 0.45398(18) -0.19362(11) 0.22855(4) 0.0288(4) Uani 1 1 d .
H14C H 0.3730 -0.2345 0.2358 0.035 Uiso 1 1 calc R
H14D H 0.4818 -0.1552 0.2494 0.035 Uiso 1 1 calc R
C15B C 0.23357(17) 0.04749(10) 0.19718(4) 0.0224(3) Uani 1 1 d .
O16B O 0.18862(12) 0.11427(7) 0.17522(3) 0.0310(3) Uani 1 1 d .
H16B H 0.2177 0.1667 0.1825 0.047 Uiso 1 1 calc R
O17B O 0.30522(11) 0.06137(7) 0.22339(3) 0.0268(3) Uani 1 1 d .
C18B C 0.58001(18) -0.25436(12) 0.21791(5) 0.0347(4) Uani 1 1 d .
H18D H 0.5529 -0.2933 0.1975 0.052 Uiso 1 1 calc R
H18E H 0.6072 -0.2948 0.2379 0.052 Uiso 1 1 calc R
H18F H 0.6618 -0.2144 0.2114 0.052 Uiso 1 1 calc R

loop_
_atom_site_aniso_label
_atom_site_aniso_U_11
_atom_site_aniso_U_22
_atom_site_aniso_U_33
_atom_site_aniso_U_23
_atom_site_aniso_U_13
_atom_site_aniso_U_12
N1A 0.0266(7) 0.0160(7) 0.0249(7) -0.0006(5) -0.0010(5) 0.0020(6)
C2A 0.0239(8) 0.0183(8) 0.0173(7) -0.0006(6) 0.0001(6) 0.0012(6)
C3A 0.0235(8) 0.0166(8) 0.0231(8) -0.0009(6) 0.0001(6) -0.0016(6)
C4A 0.0263(9) 0.0197(8) 0.0284(8) -0.0013(6) 0.0000(7) -0.0035(7)
C5A 0.0216(8) 0.0245(9) 0.0336(9) -0.0021(7) -0.0018(7) 0.0036(7)
C6A 0.0274(9) 0.0212(8) 0.0267(8) -0.0002(6) -0.0011(7) 0.0061(7)
N7A 0.0208(7) 0.0165(6) 0.0246(7) -0.0017(5) 0.0005(5) -0.0005(5)
C8A 0.0214(8) 0.0182(8) 0.0238(8) 0.0010(6) 0.0045(6) -0.0008(6)
C9A 0.0236(8) 0.0247(8) 0.0247(8) -0.0027(7) -0.0006(6) -0.0007(7)
C10A 0.0216(8) 0.0270(9) 0.0315(9) -0.0003(7) 0.0004(7) 0.0029(7)
C11A 0.0276(9) 0.0227(8) 0.0282(8) -0.0033(7) 0.0048(7) 0.0017(7)
C12A 0.0287(9) 0.0241(8) 0.0229(8) -0.0021(6) 0.0017(7) -0.0022(7)
C13A 0.0238(9) 0.0216(8) 0.0242(8) 0.0012(6) 0.0000(6) 0.0004(7)
C14A 0.0232(8) 0.0219(8) 0.0294(8) -0.0048(6) -0.0001(7) -0.0043(7)
C15A 0.0235(8) 0.0196(8) 0.0245(8) 0.0017(6) 0.0054(7) -0.0009(7)
O16A 0.0336(6) 0.0133(5) 0.0375(7) 0.0000(5) -0.0039(5) -0.0009(5)
O17A 0.0302(6) 0.0211(6) 0.0267(6) 0.0034(4) -0.0006(5) 0.0011(5)
C18A 0.0371(10) 0.0242(9) 0.0333(9) -0.0027(7) 0.0090(8) -0.0087(7)
N1B 0.0335(8) 0.0203(7) 0.0295(7) -0.0004(6) 0.0013(6) -0.0037(6)
C2B 0.0272(9) 0.0184(8) 0.0214(8) 0.0002(6) 0.0000(7) -0.0023(7)
C3B 0.0261(9) 0.0202(8) 0.0209(7) -0.0004(6) 0.0001(6) -0.0004(7)
C4B 0.0276(9) 0.0263(9) 0.0275(9) 0.0018(7) -0.0028(7) 0.0017(7)
C5B 0.0274(9) 0.0367(10) 0.0320(9) 0.0005(7) -0.0040(7) -0.0063(8)
C6B 0.0355(10) 0.0268(9) 0.0316(9) -0.0026(7) 0.0003(7) -0.0126(8)
N7B 0.0238(7) 0.0179(7) 0.0303(7) 0.0032(5) -0.0018(6) 0.0022(6)
C8B 0.0243(9) 0.0171(8) 0.0280(8) -0.0023(6) 0.0016(7) 0.0033(6)
C9B 0.0272(9) 0.0222(8) 0.0263(8) -0.0041(7) 0.0007(7) 0.0022(7)
C10B 0.0345(10) 0.0260(9) 0.0261(8) 0.0017(7) 0.0044(7) 0.0034(8)
C11B 0.0301(9) 0.0238(9) 0.0393(10) -0.0012(7) 0.0074(7) -0.0016(7)
C12B 0.0241(9) 0.0296(9) 0.0365(9) -0.0035(7) -0.0007(7) -0.0018(7)
C13B 0.0268(9) 0.0246(9) 0.0289(8) 0.0011(7) -0.0021(7) 0.0028(7)
C14B 0.0351(10) 0.0225(8) 0.0287(8) 0.0044(7) -0.0034(7) 0.0003(7)
C15B 0.0226(8) 0.0191(8) 0.0255(8) 0.0002(6) 0.0022(7) 0.0034(7)
O16B 0.0409(7) 0.0167(6) 0.0354(6) 0.0008(5) -0.0098(5) 0.0032(5)
O17B 0.0330(6) 0.0225(6) 0.0250(6) -0.0032(5) -0.0040(5) 0.0007(5)
C18B 0.0388(11) 0.0269(9) 0.0383(10) 0.0030(7) -0.0054(8) 0.0085(8)

loop_
_atom_type_symbol
_atom_type_description
_atom_type_scat_dispersion_real
_atom_type_scat_dispersion_imag
_atom_type_scat_source
C C 0.0033 0.0016 'International Tables Vol C Tables 4.2.6.8 and 6.1.1.4'
H H 0.0000 0.0000 'International Tables Vol C Tables 4.2.6.8 and 6.1.1.4'
N N 0.0061 0.0033 'International Tables Vol C Tables 4.2.6.8 and 6.1.1.4'
O O 0.0106 0.0060 'International Tables Vol C Tables 4.2.6.8 and 6.1.1.4'

loop_
_geom_angle_atom_site_label_1
_geom_angle_atom_site_label_2
_geom_angle_atom_site_label_3
_geom_angle
C2A N1A C6A 119.01(13)
N1A C2A N7A 117.43(13)
N1A C2A C3A 120.35(13)
N7A C2A C3A 122.22(13)
C4A C3A C2A 118.40(13)
C4A C3A C15A 118.14(13)
C2A C3A C15A 123.29(13)
C3A C4A C5A 120.43(14)
C3A C4A H4A 119.8
C5A C4A H4A 119.8
C6A C5A C4A 117.63(15)
C6A C5A H5A 121.2
C4A C5A H5A 121.2
N1A C6A C5A 123.75(14)
N1A C6A H6A 118.1
C5A C6A H6A 118.1
C2A N7A C8A 120.54(12)
C2A N7A C14A 119.66(12)
C8A N7A C14A 113.64(11)
C13A C8A C9A 119.82(14)
C13A C8A N7A 121.13(13)
C9A C8A N7A 118.95(13)
C10A C9A C8A 120.05(14)
C10A C9A H9A 120.0
C8A C9A H9A 120.0
C9A C10A C11A 120.12(15)
C9A C10A H10A 119.9
C11A C10A H10A 119.9
C12A C11A C10A 119.80(14)
C12A C11A H11A 120.1
C10A C11A H11A 120.1
C11A C12A C13A 120.36(14)
C11A C12A H12A 119.8
C13A C12A H12A 119.8
C8A C13A C12A 119.84(14)
C8A C13A H13A 120.1
C12A C13A H13A 120.1
N7A C14A C18A 111.66(12)
N7A C14A H14A 109.3
C18A C14A H14A 109.3
N7A C14A H14B 109.3
C18A C14A H14B 109.3
H14A C14A H14B 107.9
O17A C15A O16A 124.59(14)
O17A C15A C3A 124.00(13)
O16A C15A C3A 111.36(13)
C15A O16A H16A 109.5
C14A C18A H18A 109.5
C14A C18A H18B 109.5
H18A C18A H18B 109.5
C14A C18A H18C 109.5
H18A C18A H18C 109.5
H18B C18A H18C 109.5
C6B N1B C2B 118.91(13)
N1B C2B N7B 115.58(13)
N1B C2B C3B 121.08(14)
N7B C2B C3B 123.34(13)
C4B C3B C2B 118.29(14)
C4B C3B C15B 118.52(13)
C2B C3B C15B 122.82(13)
C5B C4B C3B 120.15(15)
C5B C4B H4B 119.9
C3B C4B H4B 119.9
C6B C5B C4B 118.01(15)
C6B C5B H5B 121.0
C4B C5B H5B 121.0
N1B C6B C5B 123.34(15)
N1B C6B H6B 118.3
C5B C6B H6B 118.3
C2B N7B C8B 121.02(12)
C2B N7B C14B 118.41(12)
C8B N7B C14B 119.46(12)
C13B C8B C9B 118.44(14)
C13B C8B N7B 121.44(14)
C9B C8B N7B 120.10(14)
C10B C9B C8B 120.45(15)
C10B C9B H9B 119.8
C8B C9B H9B 119.8
C11B C10B C9B 120.79(15)
C11B C10B H10B 119.6
C9B C10B H10B 119.6
C10B C11B C12B 118.87(15)
C10B C11B H11B 120.6
C12B C11B H11B 120.6
C13B C12B C11B 120.81(15)
C13B C12B H12B 119.6
C11B C12B H12B 119.6
C12B C13B C8B 120.62(15)
C12B C13B H13B 119.7
C8B C13B H13B 119.7
N7B C14B C18B 113.15(13)
N7B C14B H14C 108.9
C18B C14B H14C 108.9
N7B C14B H14D 108.9
C18B C14B H14D 108.9
H14C C14B H14D 107.8
O17B C15B O16B 124.39(14)
O17B C15B C3B 123.60(13)
O16B C15B C3B 111.94(13)
C15B O16B H16B 109.5
C14B C18B H18D 109.5
C14B C18B H18E 109.5
H18D C18B H18E 109.5
C14B C18B H18F 109.5
H18D C18B H18F 109.5
H18E C18B H18F 109.5

loop_
_geom_bond_atom_site_label_1
_geom_bond_atom_site_label_2
_geom_bond_distance
N1A C2A 1.3493(18)
N1A C6A 1.3506(19)
C2A N7A 1.3800(18)
C2A C3A 1.417(2)
C3A C4A 1.386(2)
C3A C15A 1.491(2)
C4A C5A 1.386(2)
C4A H4A 0.9500
C5A C6A 1.366(2)
C5A H5A 0.9500
C6A H6A 0.9500
N7A C8A 1.4352(18)
N7A C14A 1.4762(18)
C8A C13A 1.387(2)
C8A C9A 1.391(2)
C9A C10A 1.384(2)
C9A H9A 0.9500
C10A C11A 1.392(2)
C10A H10A 0.9500
C11A C12A 1.378(2)
C11A H11A 0.9500
C12A C13A 1.392(2)
C12A H12A 0.9500
C13A H13A 0.9500
C14A C18A 1.522(2)
C14A H14A 0.9900
C14A H14B 0.9900
C15A O17A 1.2157(18)
C15A O16A 1.3241(17)
O16A H16A 0.8400
C18A H18A 0.9800
C18A H18B 0.9800
C18A H18C 0.9800
N1B C6B 1.344(2)
N1B C2B 1.3482(18)
C2B N7B 1.393(2)
C2B C3B 1.407(2)
C3B C4B 1.385(2)
C3B C15B 1.501(2)
C4B C5B 1.385(2)
C4B H4B 0.9500
C5B C6B 1.370(2)
C5B H5B 0.9500
C6B H6B 0.9500
N7B C8B 1.4161(19)
N7B C14B 1.4764(19)
C8B C13B 1.391(2)
C8B C9B 1.396(2)
C9B C10B 1.383(2)
C9B H9B 0.9500
C10B C11B 1.383(2)
C10B H10B 0.9500
C11B C12B 1.385(2)
C11B H11B 0.9500
C12B C13B 1.381(2)
C12B H12B 0.9500
C13B H13B 0.9500
C14B C18B 1.509(2)
C14B H14C 0.9900
C14B H14D 0.9900
C15B O17B 1.2059(17)
C15B O16B 1.3277(17)
O16B H16B 0.8400
C18B H18D 0.9800
C18B H18E 0.9800
C18B H18F 0.9800

loop_
_geom_hbond_atom_site_label_D
_geom_hbond_atom_site_label_H
_geom_hbond_atom_site_label_A
_geom_hbond_distance_DH
_geom_hbond_distance_HA
_geom_hbond_distance_DA
_geom_hbond_angle_DHA
_geom_hbond_site_symmetry_A
O16A H16A N1A 0.84 1.84 2.6727(16) 169.8 8_665
O16B H16B N1B 0.84 1.86 2.6832(17) 165.3 8_665

loop_
_geom_torsion_atom_site_label_1
_geom_torsion_atom_site_label_2
_geom_torsion_atom_site_label_3
_geom_torsion_atom_site_label_4
_geom_torsion
C6A N1A C2A N7A -175.44(12)
C6A N1A C2A C3A 4.6(2)
N1A C2A C3A C4A -7.1(2)
N7A C2A C3A C4A 172.98(13)
N1A C2A C3A C15A 168.05(12)
N7A C2A C3A C15A -11.9(2)
C2A C3A C4A C5A 3.6(2)
C15A C3A C4A C5A -171.79(13)
C3A C4A C5A C6A 2.1(2)
C2A N1A C6A C5A 1.5(2)
C4A C5A C6A N1A -4.9(2)
N1A C2A N7A C8A 147.20(12)
C3A C2A N7A C8A -32.8(2)
N1A C2A N7A C14A -3.47(18)
C3A C2A N7A C14A 176.50(13)
C2A N7A C8A C13A -42.7(2)
C14A N7A C8A C13A 109.63(15)
C2A N7A C8A C9A 140.87(14)
C14A N7A C8A C9A -66.82(17)
C13A C8A C9A C10A 0.6(2)
N7A C8A C9A C10A 177.11(13)
C8A C9A C10A C11A 0.3(2)
C9A C10A C11A C12A -0.6(2)
C10A C11A C12A C13A -0.2(2)
C9A C8A C13A C12A -1.3(2)
N7A C8A C13A C12A -177.76(13)
C11A C12A C13A C8A 1.1(2)
C2A N7A C14A C18A 84.99(16)
C8A N7A C14A C18A -67.59(16)
C4A C3A C15A O17A 131.82(16)
C2A C3A C15A O17A -43.3(2)
C4A C3A C15A O16A -45.82(18)
C2A C3A C15A O16A 139.06(14)
C6B N1B C2B N7B -179.47(13)
C6B N1B C2B C3B 0.3(2)
N1B C2B C3B C4B -4.2(2)
N7B C2B C3B C4B 175.49(13)
N1B C2B C3B C15B 168.65(13)
N7B C2B C3B C15B -11.6(2)
C2B C3B C4B C5B 4.6(2)
C15B C3B C4B C5B -168.59(14)
C3B C4B C5B C6B -1.1(2)
C2B N1B C6B C5B 3.5(2)
C4B C5B C6B N1B -3.1(2)
N1B C2B N7B C8B 144.73(14)
C3B C2B N7B C8B -35.0(2)
N1B C2B N7B C14B -47.41(18)
C3B C2B N7B C14B 132.85(15)
C2B N7B C8B C13B 141.35(14)
C14B N7B C8B C13B -26.4(2)
C2B N7B C8B C9B -40.2(2)
C14B N7B C8B C9B 152.07(14)
C13B C8B C9B C10B -1.2(2)
N7B C8B C9B C10B -179.70(13)
C8B C9B C10B C11B 1.2(2)
C9B C10B C11B C12B -0.4(2)
C10B C11B C12B C13B -0.3(2)
C11B C12B C13B C8B 0.2(2)
C9B C8B C13B C12B 0.5(2)
N7B C8B C13B C12B 178.99(14)
C2B N7B C14B C18B 128.82(15)
C8B N7B C14B C18B -63.12(18)
C4B C3B C15B O17B 135.25(16)
C2B C3B C15B O17B -37.6(2)
C4B C3B C15B O16B -41.87(19)
C2B C3B C15B O16B 145.25(14)
